data_7021738
loop_
_publ_author_name
'W\"ohlert, Susanne'
'Peters, Lars'
'N\"ather, Christian'

_publ_section_title
;
 Synthesis, structures and magnetic properties of Fe(ii) and Co(ii)
 thiocyanato coordination compounds: on the importance of the diamagnetic
 counterparts for structure determination.
;
_journal_issue 30
_journal_name_full 'Dalton transactions (Cambridge, England : 2003)'
_journal_page_first 10746
_journal_page_last 10758
_journal_paper_doi 10.1039/c3dt51085a
_journal_volume 42
_journal_year 2013
_chemical_formula_moiety 'C7 H6 Cd N4 S2'
_chemical_formula_sum 'C7 H6 Cd N4 S2'
_chemical_formula_weight 322.68
_chemical_name_systematic
; 
 ? 
;
_space_group_IT_number 14
_symmetry_cell_setting monoclinic
_symmetry_space_group_name_Hall '-P 2yn'
_symmetry_space_group_name_H-M 'P 1 21/n 1'
_atom_sites_solution_hydrogens geom
_atom_sites_solution_primary direct
_atom_sites_solution_secondary difmap
_audit_creation_method SHELXL-97
_cell_angle_alpha 90.00
_cell_angle_beta 94.251(3)
_cell_angle_gamma 90.00
_cell_formula_units_Z 4
_cell_length_a 8.4262(3)
_cell_length_b 9.6325(3)
_cell_length_c 13.0926(5)
_cell_measurement_reflns_used 19854
_cell_measurement_temperature 293(2)
_cell_measurement_theta_max 29.18
_cell_measurement_theta_min 2.63
_cell_volume 1059.74(6)
_computing_cell_refinement 'X-Area (Stoe, 2008)'
_computing_data_collection 'X-Area (Stoe, 2008)'
_computing_data_reduction 'X-Area (Stoe, 2008)'
_computing_molecular_graphics
;
XP in SHELXTL (Sheldrick, 2008) and Diamond (Brandenburg, 2011)
;
_computing_publication_material 'XCIF in SHELXTL (Sheldrick, 2008)'
_computing_structure_refinement 'SHELXL-97 (Sheldrick, 1997)'
_computing_structure_solution 'SHELXS-97 (Sheldrick, 1990)'
_diffrn_ambient_temperature 293(2)
_diffrn_measured_fraction_theta_full 0.995
_diffrn_measured_fraction_theta_max 0.995
_diffrn_measurement_device_type 'STOE IPDS-2'
_diffrn_measurement_method 'omega scan'
_diffrn_radiation_monochromator graphite
_diffrn_radiation_source 'fine-focus sealed tube'
_diffrn_radiation_type MoK\a
_diffrn_radiation_wavelength 0.71073
_diffrn_reflns_av_R_equivalents 0.0332
_diffrn_reflns_av_sigmaI/netI 0.0160
_diffrn_reflns_limit_h_max 11
_diffrn_reflns_limit_h_min -11
_diffrn_reflns_limit_k_max 13
_diffrn_reflns_limit_k_min -13
_diffrn_reflns_limit_l_max 17
_diffrn_reflns_limit_l_min -17
_diffrn_reflns_number 19854
_diffrn_reflns_theta_full 29.18
_diffrn_reflns_theta_max 29.18
_diffrn_reflns_theta_min 2.63
_diffrn_standards_decay_% 0
_diffrn_standards_interval_time 0
_diffrn_standards_number 0
_exptl_absorpt_coefficient_mu 2.418
_exptl_absorpt_correction_T_max 0.8164
_exptl_absorpt_correction_T_min 0.4838
_exptl_absorpt_correction_type numerical
_exptl_absorpt_process_details 'X-Shape and X-Red32 (Stoe, 2008)'
_exptl_crystal_colour white
_exptl_crystal_density_diffrn 2.022
_exptl_crystal_density_method 'not measured'
_exptl_crystal_description block
_exptl_crystal_F_000 624
_exptl_crystal_size_max 0.1761
_exptl_crystal_size_mid 0.1140
_exptl_crystal_size_min 0.0501
_refine_diff_density_max 0.336
_refine_diff_density_min -0.457
_refine_diff_density_rms 0.073
_refine_ls_extinction_method none
_refine_ls_goodness_of_fit_ref 1.068
_refine_ls_hydrogen_treatment constr
_refine_ls_matrix_type full
_refine_ls_number_parameters 128
_refine_ls_number_reflns 2859
_refine_ls_number_restraints 0
_refine_ls_restrained_S_all 1.068
_refine_ls_R_factor_all 0.0258
_refine_ls_R_factor_gt 0.0216
_refine_ls_shift/su_max 0.001
_refine_ls_shift/su_mean 0.000
_refine_ls_structure_factor_coef Fsqd
_refine_ls_weighting_details 'calc w=1/[\s^2^(Fo^2^)+(0.0246P)^2^+0.7547P] where P=(Fo^2^+2Fc^2^)/3'
_refine_ls_weighting_scheme calc
_refine_ls_wR_factor_gt 0.0503
_refine_ls_wR_factor_ref 0.0516
_reflns_number_gt 2609
_reflns_number_total 2859
_reflns_threshold_expression >2sigma(I)
_cod_data_source_file c3dt51085a.txt
_cod_data_source_block woe699
_cod_original_sg_symbol_H-M 'P 21/n'
_cod_database_code 7021738

loop_
_symmetry_equiv_pos_as_xyz
'x, y, z'
'-x+1/2, y+1/2, -z+1/2'
'-x, -y, -z'
'x-1/2, -y-1/2, z-1/2'

loop_
_atom_site_label
_atom_site_type_symbol
_atom_site_fract_x
_atom_site_fract_y
_atom_site_fract_z
_atom_site_U_iso_or_equiv
_atom_site_adp_type
_atom_site_occupancy
_atom_site_symmetry_multiplicity
_atom_site_calc_flag
_atom_site_refinement_flags
Cd1 Cd 0.146492(18) 0.789715(15) 0.374334(10) 0.02695(5) Uani 1 1 d .
N1 N 0.1635(2) 1.0115(2) 0.43395(16) 0.0385(4) Uani 1 1 d .
C1 C 0.1435(2) 1.1148(2) 0.47595(16) 0.0302(4) Uani 1 1 d .
S1 S 0.12101(7) 1.26319(6) 0.53445(5) 0.03797(13) Uani 1 1 d .
N2 N 0.1424(3) 0.5543(2) 0.33689(17) 0.0432(5) Uani 1 1 d .
C2 C 0.1226(2) 0.4532(2) 0.29023(16) 0.0302(4) Uani 1 1 d .
S2 S 0.08691(7) 0.30918(6) 0.22497(5) 0.03599(12) Uani 1 1 d .
N11 N 0.4929(2) 0.6775(2) 0.70906(13) 0.0308(4) Uani 1 1 d .
N12 N 0.3105(2) 0.7254(2) 0.52713(15) 0.0350(4) Uani 1 1 d .
C12 C 0.2687(3) 0.6314(2) 0.59453(17) 0.0342(5) Uani 1 1 d .
H10 H 0.1754 0.5814 0.5800 0.041 Uiso 1 1 calc R
C11 C 0.3592(2) 0.6045(2) 0.68629(16) 0.0292(4) Uani 1 1 d .
C14 C 0.5364(3) 0.7692(3) 0.63966(17) 0.0365(5) Uani 1 1 d .
H12 H 0.6306 0.8184 0.6530 0.044 Uiso 1 1 calc R
C13 C 0.4468(3) 0.7932(3) 0.54939(18) 0.0383(5) Uani 1 1 d .
H13 H 0.4817 0.8576 0.5031 0.046 Uiso 1 1 calc R
C15 C 0.3092(3) 0.4973(2) 0.75924(18) 0.0388(5) Uani 1 1 d .
H14A H 0.4017 0.4547 0.7931 0.058 Uiso 1 1 calc R
H14B H 0.2463 0.4279 0.7225 0.058 Uiso 1 1 calc R
H14C H 0.2472 0.5402 0.8092 0.058 Uiso 1 1 calc R

loop_
_atom_site_aniso_label
_atom_site_aniso_U_11
_atom_site_aniso_U_22
_atom_site_aniso_U_33
_atom_site_aniso_U_23
_atom_site_aniso_U_13
_atom_site_aniso_U_12
Cd1 0.03143(8) 0.02680(8) 0.02214(8) -0.00176(5) -0.00125(5) -0.00003(5)
N1 0.0430(11) 0.0318(9) 0.0423(11) -0.0074(8) 0.0137(8) -0.0058(8)
C1 0.0304(10) 0.0309(10) 0.0297(10) 0.0023(8) 0.0053(8) -0.0056(8)
S1 0.0437(3) 0.0290(3) 0.0426(3) -0.0085(2) 0.0128(2) -0.0070(2)
N2 0.0561(13) 0.0327(10) 0.0410(11) -0.0048(8) 0.0058(9) -0.0013(9)
C2 0.0330(10) 0.0295(9) 0.0284(10) 0.0016(8) 0.0045(8) 0.0019(8)
S2 0.0349(3) 0.0356(3) 0.0382(3) -0.0104(2) 0.0073(2) -0.0077(2)
N11 0.0286(8) 0.0393(9) 0.0241(8) 0.0004(7) -0.0003(6) -0.0029(7)
N12 0.0384(10) 0.0375(10) 0.0279(9) 0.0020(7) -0.0051(7) -0.0064(8)
C12 0.0337(10) 0.0339(11) 0.0336(11) 0.0035(8) -0.0059(8) -0.0059(9)
C11 0.0305(10) 0.0294(9) 0.0273(9) -0.0003(8) -0.0009(7) -0.0007(8)
C14 0.0333(11) 0.0490(13) 0.0268(10) 0.0019(9) -0.0003(8) -0.0130(10)
C13 0.0422(12) 0.0459(13) 0.0262(10) 0.0054(9) -0.0009(9) -0.0118(10)
C15 0.0414(12) 0.0368(11) 0.0370(11) 0.0087(9) -0.0049(9) -0.0076(10)

loop_
_atom_type_symbol
_atom_type_description
_atom_type_scat_dispersion_real
_atom_type_scat_dispersion_imag
_atom_type_scat_source
C C 0.0033 0.0016 'International Tables Vol C Tables 4.2.6.8 and 6.1.1.4'
H H 0.0000 0.0000 'International Tables Vol C Tables 4.2.6.8 and 6.1.1.4'
N N 0.0061 0.0033 'International Tables Vol C Tables 4.2.6.8 and 6.1.1.4'
S S 0.1246 0.1234 'International Tables Vol C Tables 4.2.6.8 and 6.1.1.4'
Cd Cd -0.8075 1.2024 'International Tables Vol C Tables 4.2.6.8 and 6.1.1.4'

loop_
_geom_angle_atom_site_label_1
_geom_angle_atom_site_label_2
_geom_angle_atom_site_label_3
_geom_angle
_geom_angle_site_symmetry_1
_geom_angle_site_symmetry_3
N1 Cd1 N2 171.84(8) . .
N1 Cd1 N12 86.51(7) . .
N2 Cd1 N12 85.60(7) . .
N1 Cd1 N11 101.36(7) . 4_575
N2 Cd1 N11 86.62(7) . 4_575
N12 Cd1 N11 171.62(6) . 4_575
N1 Cd1 S1 93.41(5) . 3_576
N2 Cd1 S1 84.75(6) . 3_576
N12 Cd1 S1 91.75(5) . 3_576
N11 Cd1 S1 90.64(5) 4_575 3_576
N1 Cd1 S2 93.83(5) . 2
N2 Cd1 S2 88.03(6) . 2
N12 Cd1 S2 88.35(5) . 2
N11 Cd1 S2 88.26(5) 4_575 2
S1 Cd1 S2 172.753(18) 3_576 2
C1 N1 Cd1 164.63(18) . .
N1 C1 S1 178.1(2) . .
C1 S1 Cd1 99.95(8) . 3_576
C2 N2 Cd1 159.25(19) . .
N2 C2 S2 177.7(2) . .
C2 S2 Cd1 100.57(8) . 2_545
C14 N11 C11 117.57(18) . .
C14 N11 Cd1 111.10(14) . 4_676
C11 N11 Cd1 129.88(14) . 4_676
C12 N12 C13 117.00(19) . .
C12 N12 Cd1 123.94(14) . .
C13 N12 Cd1 118.94(15) . .
N12 C12 C11 122.8(2) . .
N11 C11 C12 119.25(19) . .
N11 C11 C15 119.59(18) . .
C12 C11 C15 121.16(19) . .
N11 C14 C13 122.3(2) . .
N12 C13 C14 121.0(2) . .

loop_
_geom_bond_atom_site_label_1
_geom_bond_atom_site_label_2
_geom_bond_distance
_geom_bond_site_symmetry_2
Cd1 N1 2.2751(19) .
Cd1 N2 2.320(2) .
Cd1 N12 2.4260(18) .
Cd1 N11 2.4582(17) 4_575
Cd1 S1 2.6769(6) 3_576
Cd1 S2 2.6842(6) 2
N1 C1 1.155(3) .
C1 S1 1.639(2) .
S1 Cd1 2.6769(6) 3_576
N2 C2 1.155(3) .
C2 S2 1.645(2) .
S2 Cd1 2.6842(6) 2_545
N11 C14 1.338(3) .
N11 C11 1.342(3) .
N11 Cd1 2.4582(17) 4_676
N12 C12 1.330(3) .
N12 C13 1.334(3) .
C12 C11 1.399(3) .
C11 C15 1.488(3) .
C14 C13 1.374(3) .
